data_1518088
loop_
_publ_author_name
'Efremov, V. A.'
'Melnikov, P. P.'
'Komissarova, L. N.'

_publ_section_title
;
 Sur de nouveaux composes de type glaserite
;
_journal_name_full 'Revue de Chimie Minerale'
_journal_page_first 666
_journal_page_last 675
_journal_volume 22
_journal_year 1985
_chemical_formula_sum 'K3 O8 P2 Sc'
_chemical_formula_weight 352.20
_space_group_IT_number 147
_symmetry_cell_setting trigonal
_symmetry_Int_Tables_number 147
_symmetry_space_group_name_Hall '-P 3'
_symmetry_space_group_name_H-M 'P -3'
_cell_angle_alpha 90
_cell_angle_beta 90
_cell_angle_gamma 120
_cell_formula_units_Z 3
_cell_length_a 9.430(2)
_cell_length_b 9.430(2)
_cell_length_c 7.629(2)
_cell_volume 587.5(2)
_diffrn_ambient_temperature 293
_diffrn_radiation_probe x-ray
_diffrn_radiation_type MoK\a
_diffrn_radiation_wavelength 0.71069
_exptl_absorpt_coefficient_mu 2.957
_exptl_crystal_density_diffrn 2.987
_exptl_crystal_F_000 516
_refine_ls_number_reflns 995
_refine_ls_R_factor_gt 0.067
_cod_data_source_file RCM-1985-22-666-675-1.cif
_cod_data_source_block K3Sc
_cod_original_cell_volume 587.5(3)
_cod_database_code 1518088

loop_
_symmetry_equiv_pos_site_id
_symmetry_equiv_pos_as_xyz
1 x,y,z
2 -y,x-y,z
3 -x+y,-x,z
4 -x,-y,-z
5 y,-x+y,-z
6 x-y,x,-z

loop_
_atom_site_label
_atom_site_type_symbol
_atom_site_thermal_displace_type
_atom_site_fract_x
_atom_site_fract_y
_atom_site_fract_z
_atom_site_occupancy
_atom_site_U_iso_or_equiv
Sc1 Sc Uiso 0.00000 0.00000 0.00000 1.000 0.0127
Sc2 Sc Uiso 0.66667 0.33333 -0.0241(2) 1.000 0.0127
P1 P Uiso 0.3392(2) 0.0115(2) 0.2230(2) 1.000 0.0127
O1 O Uiso 0.3574(19) 0.0387(9) 0.4166(8) 1.000 0.0127
O2 O Uiso 0.1788(8) -0.0062(9) 0.1628(19) 1.000 0.0127
O3 O Uiso 0.4816(6) 0.1482(6) 0.1248(6) 1.000 0.0127
O4 O Uiso 0.3320(6) -0.1559(5) 0.1876(5) 1.000 0.0127
K1 K Uiso 0.00000 0.00000 0.50000 1.000 0.0127
K2 K Uiso 0.66667 0.33333 0.4952(4) 1.000 0.0127
K3 K Uiso 0.3323(2) -0.0012(2) -0.2499(2) 1.000 0.0127

loop_
_atom_type_symbol
_atom_type_description
_atom_type_scat_dispersion_real
_atom_type_scat_dispersion_imag
_atom_type_scat_source
K K 0.2009 0.2494 ' International Tables Vol C Tables 4.2.6.8 and 6.1.1.4'
O O 0.0106 0.0060 ' International Tables Vol C Tables 4.2.6.8 and 6.1.1.4'
P P 0.1023 0.0942 ' International Tables Vol C Tables 4.2.6.8 and 6.1.1.4'
Sc Sc 0.2519 0.3716 ' International Tables Vol C Tables 4.2.6.8 and 6.1.1.4'

loop_
_geom_angle_atom_site_label_1
_geom_angle_atom_site_label_2
_geom_angle_atom_site_label_3
_geom_angle
_geom_angle_site_symmetry_1
_geom_angle_site_symmetry_3
_geom_angle_publ_flag
O2 Sc1 O2 89.1(4) . 2_555 yes
O2 Sc1 O2 89.1(4) . 3_555 yes
O2 Sc1 O2 180.00 . 4_555 yes
O2 Sc1 O2 90.9(4) . 5_555 yes
O2 Sc1 O2 90.9(4) . 6_555 yes
O2 Sc1 O2 89.1(4) 2_555 3_555 yes
O2 Sc1 O2 90.9(4) 2_555 4_555 yes
O2 Sc1 O2 180.00 2_555 5_555 yes
O2 Sc1 O2 90.9(4) 2_555 6_555 yes
O2 Sc1 O2 90.9(4) 3_555 4_555 yes
O2 Sc1 O2 90.9(4) 3_555 5_555 yes
O2 Sc1 O2 180.00 3_555 6_555 yes
O2 Sc1 O2 89.1(4) 4_555 5_555 yes
O2 Sc1 O2 89.1(4) 4_555 6_555 yes
O2 Sc1 O2 89.1(4) 5_555 6_555 yes
O3 Sc2 O3 93.1(2) . 2_655 yes
O3 Sc2 O3 93.1(2) . 3_665 yes
O3 Sc2 O4 89.56(19) . 4_655 yes
O3 Sc2 O4 176.4(2) . 5_665 yes
O3 Sc2 O4 89.2(2) . 6_555 yes
O3 Sc2 O3 93.1(3) 2_655 3_665 yes
O3 Sc2 O4 89.2(2) 2_655 4_655 yes
O3 Sc2 O4 89.6(2) 2_655 5_665 yes
O3 Sc2 O4 176.4(2) 2_655 6_555 yes
O3 Sc2 O4 176.44(19) 3_665 4_655 yes
O3 Sc2 O4 89.2(2) 3_665 5_665 yes
O3 Sc2 O4 89.6(2) 3_665 6_555 yes
O4 Sc2 O4 88.1(2) 4_655 5_665 yes
O4 Sc2 O4 88.1(2) 4_655 6_555 yes
O4 Sc2 O4 88.1(2) 5_665 6_555 yes
O1 P1 O2 110.1(9) . . yes
O1 P1 O3 111.5(5) . . yes
O1 P1 O4 106.6(5) . . yes
O2 P1 O3 110.9(5) . . yes
O2 P1 O4 107.4(4) . . yes
O3 P1 O4 110.2(3) . . yes
Sc1 O2 P1 160.7(8) . . yes
Sc2 O3 P1 176.2(4) . . yes
Sc2 O4 P1 153.2(3) 4_655 . yes

loop_
_geom_bond_atom_site_label_1
_geom_bond_atom_site_label_2
_geom_bond_distance
_geom_bond_site_symmetry_2
_geom_bond_publ_flag
Sc1 O2 2.118(11) . yes
Sc1 O2 2.118(12) 2_555 yes
Sc1 O2 2.118(11) 3_555 yes
Sc1 O2 2.118(11) 4_555 yes
Sc1 O2 2.118(12) 5_555 yes
Sc1 O2 2.118(11) 6_555 yes
Sc2 O3 2.083(5) . yes
Sc2 O3 2.083(6) 2_655 yes
Sc2 O3 2.083(6) 3_665 yes
Sc2 O4 2.092(5) 4_655 yes
Sc2 O4 2.092(6) 5_665 yes
Sc2 O4 2.092(7) 6_555 yes
P1 O1 1.494(6) . yes
P1 O2 1.508(10) . yes
P1 O3 1.515(5) . yes
P1 O4 1.569(5) . yes

loop_
_geom_torsion_atom_site_label_1
_geom_torsion_atom_site_label_2
_geom_torsion_atom_site_label_3
_geom_torsion_atom_site_label_4
_geom_torsion
_geom_torsion_site_symmetry_4
_geom_torsion_publ_flag
O1 P1 O4 Sc2 -169.8(10) 4_655 no
O2 P1 O4 Sc2 72.3(10) 4_655 no
O3 P1 O4 Sc2 -48.7(9) 4_655 no
